data_4327185
loop_
_publ_author_name
'Mei-Chun Chen'
'Peng Li'
'Liu-Jiang Zhou'
'Long-Hua Li'
'Ling Chen'

_publ_section_title
;
 Structure Change Induced by Terminal Sulfur in Noncentrosymmetric
 La2Ga2GeS8 and Eu2Ga2GeS7 and Nonlinear-Optical Responses in Middle
 Infrared
;
_journal_name_full 'Inorganic Chemistry'
_journal_page_first 12402
_journal_page_last 12404
_journal_paper_doi 10.1021/ic2020513
_journal_volume 50
_journal_year 2011
_chemical_formula_sum 'Ga2 Ge La2 S8'
_chemical_formula_weight 746.33
_chemical_name_systematic
; 
 ? 
;
_space_group_IT_number 36
_symmetry_cell_setting orthorhombic
_symmetry_space_group_name_Hall 'C 2c -2'
_symmetry_space_group_name_H-M 'C m c 21'
_atom_sites_solution_primary direct
_atom_sites_solution_secondary difmap
_audit_creation_method SHELXL-97
_cell_angle_alpha 90.00
_cell_angle_beta 90.00
_cell_angle_gamma 90.00
_cell_formula_units_Z 4
_cell_length_a 17.696(7)
_cell_length_b 5.806(2)
_cell_length_c 11.419(4)
_cell_measurement_temperature 293(2)
_cell_measurement_theta_max 27.4835
_cell_measurement_theta_min 2.3021
_cell_volume 1173.2(7)
_computing_cell_refinement 'Bruker XSCANS'
_computing_data_collection 'Bruker XSCANS'
_computing_data_reduction 'Bruker SHELXTL'
_computing_molecular_graphics 'Bruker SHELXTL'
_computing_publication_material 'Bruker SHELXTL'
_computing_structure_refinement 'SHELXL-97 (Sheldrick, 1997)'
_computing_structure_solution 'SHELXS-97 (Sheldrick, 1990)'
_diffrn_ambient_temperature 293(2)
_diffrn_measured_fraction_theta_full 0.995
_diffrn_measured_fraction_theta_max 0.995
_diffrn_measurement_device_type 'Bruker P4'
_diffrn_measurement_method '\w scans'
_diffrn_radiation_monochromator graphite
_diffrn_radiation_source 'fine-focus sealed tube'
_diffrn_radiation_type MoK\a
_diffrn_radiation_wavelength 0.71073
_diffrn_reflns_av_R_equivalents 0.0404
_diffrn_reflns_av_sigmaI/netI 0.0472
_diffrn_reflns_limit_h_max 22
_diffrn_reflns_limit_h_min -22
_diffrn_reflns_limit_k_max 7
_diffrn_reflns_limit_k_min -7
_diffrn_reflns_limit_l_max 13
_diffrn_reflns_limit_l_min -14
_diffrn_reflns_number 4356
_diffrn_reflns_theta_full 27.45
_diffrn_reflns_theta_max 27.45
_diffrn_reflns_theta_min 2.30
_exptl_absorpt_coefficient_mu 15.558
_exptl_absorpt_correction_T_max 1.0000
_exptl_absorpt_correction_T_min 0.2067
_exptl_absorpt_correction_type multi-scan
_exptl_crystal_colour yellow
_exptl_crystal_density_diffrn 4.225
_exptl_crystal_description block
_exptl_crystal_F_000 1344
_exptl_crystal_size_max 0.079
_exptl_crystal_size_mid 0.058
_exptl_crystal_size_min 0.046
_refine_diff_density_max 1.033
_refine_diff_density_min -1.778
_refine_diff_density_rms 0.333
_refine_ls_abs_structure_details 'Flack H D (1983), Acta Cryst. A39, 876-881'
_refine_ls_abs_structure_Flack 0.01(3)
_refine_ls_extinction_coef 0.0028(2)
_refine_ls_extinction_expression Fc^*^=kFc[1+0.001xFc^2^\l^3^/sin(2\q)]^-1/4^
_refine_ls_extinction_method SHELXL
_refine_ls_goodness_of_fit_ref 1.042
_refine_ls_matrix_type full
_refine_ls_number_parameters 65
_refine_ls_number_reflns 1361
_refine_ls_number_restraints 1
_refine_ls_restrained_S_all 1.042
_refine_ls_R_factor_all 0.0233
_refine_ls_R_factor_gt 0.0213
_refine_ls_shift/su_max 0.000
_refine_ls_shift/su_mean 0.000
_refine_ls_structure_factor_coef Fsqd
_refine_ls_weighting_details 'calc w=1/[\s^2^(Fo^2^)+(0.0500P)^2^+0.0000P] where P=(Fo^2^+2Fc^2^)/3'
_refine_ls_weighting_scheme calc
_refine_ls_wR_factor_gt 0.0506
_refine_ls_wR_factor_ref 0.0805
_reflns_number_gt 1272
_reflns_number_total 1361
_reflns_threshold_expression >2sigma(I)
_cod_data_source_file ic2020513_si_002_1.cif
_cod_data_source_block La2Ga2GeS8
_cod_original_cell_volume 1173.3(7)
_cod_database_code 4327185

loop_
_symmetry_equiv_pos_as_xyz
'x, y, z'
'-x, -y, z+1/2'
'x, -y, z+1/2'
'-x, y, z'
'x+1/2, y+1/2, z'
'-x+1/2, -y+1/2, z+1/2'
'x+1/2, -y+1/2, z+1/2'
'-x+1/2, y+1/2, z'

loop_
_atom_site_label
_atom_site_type_symbol
_atom_site_fract_x
_atom_site_fract_y
_atom_site_fract_z
_atom_site_U_iso_or_equiv
_atom_site_adp_type
_atom_site_occupancy
_atom_site_symmetry_multiplicity
_atom_site_calc_flag
_atom_site_refinement_flags
La La 0.86238(2) 0.96297(9) 0.57171(5) 0.01043(17) Uani 1 1 d .
Ge Ge 1.0000 0.5764(2) 0.84408(13) 0.0087(3) Uani 1 2 d S
Ga Ga 0.69313(5) 0.99099(18) 0.77811(10) 0.0090(2) Uani 1 1 d .
S1 S 0.81180(11) 0.8696(4) 0.82858(19) 0.0092(5) Uani 1 1 d .
S2 S 0.59038(11) 0.8026(4) 0.8458(2) 0.0098(5) Uani 1 1 d .
S5 S 0.69138(11) 0.9635(4) 0.5827(2) 0.0106(4) Uani 1 1 d .
S3 S 1.0000 0.7627(6) 0.6767(3) 0.0141(7) Uani 1 2 d S
S4 S 1.0000 0.7950(6) 1.0000(3) 0.0131(7) Uani 1 2 d S

loop_
_atom_site_aniso_label
_atom_site_aniso_U_11
_atom_site_aniso_U_22
_atom_site_aniso_U_33
_atom_site_aniso_U_23
_atom_site_aniso_U_13
_atom_site_aniso_U_12
La 0.0071(2) 0.0145(3) 0.0097(3) 0.0027(3) 0.0009(2) 0.00085(17)
Ge 0.0052(6) 0.0113(7) 0.0096(7) 0.0003(5) 0.000 0.000
Ga 0.0067(5) 0.0121(4) 0.0081(5) -0.0004(4) 0.0003(4) 0.0001(4)
S1 0.0078(10) 0.0111(12) 0.0086(10) -0.0018(8) -0.0022(8) 0.0005(8)
S2 0.0062(9) 0.0116(11) 0.0117(11) 0.0025(9) 0.0003(9) -0.0003(7)
S5 0.0091(9) 0.0138(9) 0.0088(12) -0.0008(9) 0.0000(10) 0.0005(7)
S3 0.0077(14) 0.0201(17) 0.0144(16) 0.0072(13) 0.000 0.000
S4 0.0073(14) 0.0175(16) 0.0147(16) -0.0057(13) 0.000 0.000

loop_
_atom_type_symbol
_atom_type_description
_atom_type_scat_dispersion_real
_atom_type_scat_dispersion_imag
_atom_type_scat_source
S S 0.1246 0.1234 'International Tables Vol C Tables 4.2.6.8 and 6.1.1.4'
Ga Ga 0.2307 1.6083 'International Tables Vol C Tables 4.2.6.8 and 6.1.1.4'
Ge Ge 0.1547 1.8001 'International Tables Vol C Tables 4.2.6.8 and 6.1.1.4'
La La -0.2871 2.4523 'International Tables Vol C Tables 4.2.6.8 and 6.1.1.4'

loop_
_geom_angle_atom_site_label_1
_geom_angle_atom_site_label_2
_geom_angle_atom_site_label_3
_geom_angle
_geom_angle_site_symmetry_1
_geom_angle_site_symmetry_3
S4 La S3 67.46(8) 2_774 .
S4 La S5 147.35(7) 2_774 .
S3 La S5 143.85(8) . .
S4 La S5 136.56(7) 2_774 8_645
S3 La S5 82.31(8) . 8_645
S5 La S5 71.82(5) . 8_645
S4 La S5 79.30(7) 2_774 8_655
S3 La S5 127.84(8) . 8_655
S5 La S5 71.75(5) . 8_655
S5 La S5 143.42(7) 8_645 8_655
S4 La S1 80.67(7) 2_774 3_574
S3 La S1 136.99(7) . 3_574
S5 La S1 75.31(6) . 3_574
S5 La S1 104.29(7) 8_645 3_574
S5 La S1 69.29(7) 8_655 3_574
S4 La S1 125.87(8) 2_774 .
S3 La S1 77.64(7) . .
S5 La S1 70.96(6) . .
S5 La S1 72.92(7) 8_645 .
S5 La S1 92.13(7) 8_655 .
S1 La S1 145.27(7) 3_574 .
S4 La S2 77.48(8) 2_774 6_664
S3 La S2 85.43(8) . 6_664
S5 La S2 107.61(6) . 6_664
S5 La S2 69.41(6) 8_645 6_664
S5 La S2 125.92(7) 8_655 6_664
S1 La S2 59.17(6) 3_574 6_664
S1 La S2 140.34(6) . 6_664
S4 Ge S3 115.01(15) . .
S4 Ge S2 113.71(10) . 8_645
S3 Ge S2 110.78(10) . 8_645
S4 Ge S2 113.71(10) . 5_545
S3 Ge S2 110.78(10) . 5_545
S2 Ge S2 90.35(12) 8_645 5_545
S5 Ga S2 107.19(9) . .
S5 Ga S1 108.74(9) . 8_655
S2 Ga S1 110.52(9) . 8_655
S5 Ga S1 103.99(9) . .
S2 Ga S1 120.22(10) . .
S1 Ga S1 105.61(9) 8_655 .
Ga S1 Ga 101.46(9) 8_645 .
Ga S1 La 123.07(10) 8_645 3_575
Ga S1 La 113.39(9) . 3_575
Ga S1 La 86.60(8) 8_645 .
Ga S1 La 88.45(8) . .
La S1 La 135.37(8) 3_575 .
Ge S2 Ga 103.10(10) 5_455 .
Ge S2 La 123.07(10) 5_455 6_665
Ga S2 La 107.86(8) . 6_665
Ga S5 La 91.59(7) . .
Ga S5 La 88.72(8) . 8_655
La S5 La 108.08(7) . 8_655
Ga S5 La 96.50(9) . 8_645
La S5 La 107.93(6) . 8_645
La S5 La 143.42(7) 8_655 8_645
Ge S3 La 123.19(6) . 4_755
Ge S3 La 123.19(6) . .
La S3 La 111.11(11) 4_755 .
Ge S4 La 120.41(7) . 2_775
Ge S4 La 120.41(7) . 3_575
La S4 La 112.52(11) 2_775 3_575

loop_
_geom_bond_atom_site_label_1
_geom_bond_atom_site_label_2
_geom_bond_distance
_geom_bond_site_symmetry_2
La S4 2.928(2) 2_774
La S3 2.953(2) .
La S5 3.029(2) .
La S5 3.055(2) 8_645
La S5 3.060(2) 8_655
La S1 3.075(2) 3_574
La S1 3.114(3) .
La S2 3.120(2) 6_664
Ge S4 2.187(4) .
Ge S3 2.196(4) .
Ge S2 2.255(2) 8_645
Ge S2 2.255(2) 5_545
Ga S5 2.237(3) .
Ga S2 2.258(2) .
Ga S1 2.274(3) 8_655
Ga S1 2.289(2) .
S1 Ga 2.274(3) 8_645
S1 La 3.075(2) 3_575
S2 Ge 2.255(2) 5_455
S2 La 3.120(2) 6_665
S5 La 3.055(2) 8_655
S5 La 3.060(2) 8_645
S3 La 2.953(2) 4_755
S4 La 2.928(2) 2_775
S4 La 2.928(2) 3_575
